data_4328909
loop_
_publ_author_name
'Hua Lin'
'Long-Hua Li'
'Ling Chen'

_publ_section_title
;
 Diverse Closed Cavities in Condensed Rare Earth Metal-Chalcogenide
 Matrixes: Cs[Lu7Q11] and (ClCs6)[RE21Q34] (RE = Dy, Ho; Q = S, Se, Te)
;
_journal_name_full 'Inorganic Chemistry'
_journal_page_first 4588
_journal_page_last 4596
_journal_paper_doi 10.1021/ic202494w
_journal_volume 51
_journal_year 2012
_chemical_formula_moiety 'Cl Cs6 Ho21 S34'
_chemical_formula_sum 'Cl Cs6 Ho21 S34'
_chemical_formula_weight 5386.48
_chemical_name_systematic
; 
 ? 
;
_space_group_IT_number 12
_symmetry_cell_setting monoclinic
_symmetry_space_group_name_Hall '-C 2y'
_symmetry_space_group_name_H-M 'C 1 2/m 1'
_atom_sites_solution_primary direct
_atom_sites_solution_secondary difmap
_audit_creation_method SHELXL-97
_cell_angle_alpha 90.00
_cell_angle_beta 128.662(8)
_cell_angle_gamma 90.00
_cell_formula_units_Z 2
_cell_length_a 17.127(11)
_cell_length_b 19.489(11)
_cell_length_c 12.988(9)
_cell_measurement_reflns_used 1921
_cell_measurement_temperature 293(2)
_cell_measurement_theta_max 27.4294
_cell_measurement_theta_min 2.0899
_cell_volume 3385(4)
_computing_cell_refinement 'CrystalClear (Rigaku Inc., 2007)'
_computing_data_collection 'CrystalClear (Rigaku Inc., 2007)'
_computing_data_reduction 'CrystalClear (Rigaku Inc., 2007)'
_computing_molecular_graphics 'Bruker SHELXTL'
_computing_publication_material 'Bruker SHELXTL'
_computing_structure_refinement 'SHELXL-97 (Sheldrick, 1997)'
_computing_structure_solution 'SHELXS-97 (Sheldrick, 1990)'
_diffrn_ambient_temperature 293(2)
_diffrn_detector_area_resol_mean 13.6612
_diffrn_measured_fraction_theta_full 0.998
_diffrn_measured_fraction_theta_max 0.998
_diffrn_measurement_device_type Mercury2
_diffrn_measurement_method CCD_Profile_fitting
_diffrn_radiation_monochromator graphite
_diffrn_radiation_source 'fine-focus sealed tube'
_diffrn_radiation_type MoK\a
_diffrn_radiation_wavelength 0.71073
_diffrn_reflns_av_R_equivalents 0.0404
_diffrn_reflns_av_sigmaI/netI 0.0340
_diffrn_reflns_limit_h_max 20
_diffrn_reflns_limit_h_min -20
_diffrn_reflns_limit_k_max 23
_diffrn_reflns_limit_k_min -20
_diffrn_reflns_limit_l_max 13
_diffrn_reflns_limit_l_min -15
_diffrn_reflns_number 10922
_diffrn_reflns_theta_full 25.00
_diffrn_reflns_theta_max 25.00
_diffrn_reflns_theta_min 3.05
_exptl_absorpt_coefficient_mu 28.488
_exptl_absorpt_correction_T_max 1.0000
_exptl_absorpt_correction_T_min 0.6437
_exptl_absorpt_correction_type multi-scan
_exptl_crystal_colour Brown
_exptl_crystal_density_diffrn 5.285
_exptl_crystal_description Block
_exptl_crystal_F_000 4596
_exptl_crystal_size_max 0.1500
_exptl_crystal_size_mid 0.1000
_exptl_crystal_size_min 0.1000
_refine_diff_density_max 3.952
_refine_diff_density_min -2.101
_refine_diff_density_rms 0.399
_refine_ls_extinction_coef 0.000028(3)
_refine_ls_extinction_expression Fc^*^=kFc[1+0.001xFc^2^\l^3^/sin(2\q)]^-1/4^
_refine_ls_extinction_method SHELXL
_refine_ls_goodness_of_fit_ref 1.054
_refine_ls_matrix_type full
_refine_ls_number_parameters 154
_refine_ls_number_reflns 3087
_refine_ls_number_restraints 0
_refine_ls_restrained_S_all 1.054
_refine_ls_R_factor_all 0.0392
_refine_ls_R_factor_gt 0.0339
_refine_ls_shift/su_max 0.000
_refine_ls_shift/su_mean 0.000
_refine_ls_structure_factor_coef Fsqd
_refine_ls_weighting_details 'calc w=1/[\s^2^(Fo^2^)+(0.0339P)^2^+0.0000P] where P=(Fo^2^+2Fc^2^)/3'
_refine_ls_weighting_scheme calc
_refine_ls_wR_factor_gt 0.0699
_refine_ls_wR_factor_ref 0.0724
_reflns_number_gt 2793
_reflns_number_total 3087
_reflns_threshold_expression >2sigma(I)
_cod_data_source_file ic202494w_si_001_4.cif
_cod_data_source_block ClCs6Ho21S34
_cod_database_code 4328909

loop_
_symmetry_equiv_pos_as_xyz
'x, y, z'
'-x, y, -z'
'x+1/2, y+1/2, z'
'-x+1/2, y+1/2, -z'
'-x, -y, -z'
'x, -y, z'
'-x+1/2, -y+1/2, -z'
'x+1/2, -y+1/2, z'

loop_
_atom_site_label
_atom_site_type_symbol
_atom_site_fract_x
_atom_site_fract_y
_atom_site_fract_z
_atom_site_U_iso_or_equiv
_atom_site_adp_type
_atom_site_occupancy
_atom_site_symmetry_multiplicity
_atom_site_calc_flag
_atom_site_refinement_flags
Cs1 Cs 0.42893(5) 0.37743(4) 0.27115(7) 0.02584(19) Uani 1 1 d .
Cs2 Cs 0.26878(8) 0.5000 0.41535(11) 0.0275(3) Uani 1 2 d S
Ho1 Ho 0.0000 0.30144(3) 0.0000 0.00937(16) Uani 1 2 d S
Ho2 Ho 0.25462(3) 0.20872(2) 0.24910(4) 0.00878(12) Uani 1 1 d .
Ho3 Ho 0.12786(3) 0.29950(2) 0.37647(4) 0.00931(13) Uani 1 1 d .
Ho4 Ho 0.0000 0.09972(3) 0.0000 0.00896(16) Uani 1 2 d S
Ho5 Ho 0.36319(3) 0.10190(2) 0.10690(5) 0.00912(12) Uani 1 1 d .
Ho6 Ho 0.5000 0.10021(3) 0.5000 0.00951(16) Uani 1 2 d S
Ho7 Ho 0.0000 0.5000 0.0000 0.0090(2) Uani 1 4 d S
Ho8 Ho 0.24314(5) 0.0000 0.25721(6) 0.00866(15) Uani 1 2 d S
S1 S 0.1833(3) 0.5000 0.0594(4) 0.0120(8) Uani 1 2 d S
S2 S 0.0586(2) 0.0000 0.1799(3) 0.0110(8) Uani 1 2 d S
S3 S 0.18952(18) 0.10038(12) 0.0770(3) 0.0108(6) Uani 1 1 d .
S4 S 0.18405(19) 0.30202(13) 0.0639(3) 0.0176(6) Uani 1 1 d .
S5 S 0.07004(18) 0.20289(12) 0.1859(2) 0.0105(5) Uani 1 1 d .
S6 S 0.43886(18) 0.19360(12) 0.3104(2) 0.0112(6) Uani 1 1 d .
S7 S 0.31093(18) 0.29827(12) 0.4418(2) 0.0103(6) Uani 1 1 d .
S8 S 0.31786(18) 0.10425(12) 0.4368(2) 0.0108(6) Uani 1 1 d .
S9 S 0.05026(19) 0.39955(12) 0.1813(2) 0.0100(5) Uani 1 1 d .
S10 S 0.4255(2) 0.0000 0.3072(3) 0.0101(7) Uani 1 2 d S
Cl1 Cl 0.5000 0.5000 0.5000 0.0226(12) Uani 1 4 d S

loop_
_atom_site_aniso_label
_atom_site_aniso_U_11
_atom_site_aniso_U_22
_atom_site_aniso_U_33
_atom_site_aniso_U_23
_atom_site_aniso_U_13
_atom_site_aniso_U_12
Cs1 0.0282(4) 0.0241(4) 0.0263(4) -0.0044(3) 0.0176(4) -0.0022(3)
Cs2 0.0196(5) 0.0331(6) 0.0299(6) 0.000 0.0155(5) 0.000
Ho1 0.0105(3) 0.0090(3) 0.0091(3) 0.000 0.0063(3) 0.000
Ho2 0.0087(2) 0.0094(2) 0.0094(3) 0.00041(16) 0.0062(2) 0.00112(17)
Ho3 0.0092(2) 0.0110(3) 0.0087(3) 0.00013(17) 0.0061(2) 0.00176(17)
Ho4 0.0081(3) 0.0078(3) 0.0104(4) 0.000 0.0055(3) 0.000
Ho5 0.0097(2) 0.0096(2) 0.0107(3) -0.00025(16) 0.0076(2) -0.00007(17)
Ho6 0.0088(3) 0.0107(3) 0.0094(4) 0.000 0.0059(3) 0.000
Ho7 0.0117(5) 0.0084(5) 0.0108(5) 0.000 0.0089(4) 0.000
Ho8 0.0080(3) 0.0085(3) 0.0090(3) 0.000 0.0051(3) 0.000
S1 0.0140(18) 0.0112(18) 0.014(2) 0.000 0.0101(17) 0.000
S2 0.0079(17) 0.0136(19) 0.0117(19) 0.000 0.0062(16) 0.000
S3 0.0115(13) 0.0105(13) 0.0120(14) 0.0013(9) 0.0082(12) 0.0022(9)
S4 0.0150(14) 0.0187(15) 0.0194(16) 0.0093(10) 0.0110(14) 0.0042(10)
S5 0.0118(13) 0.0108(13) 0.0116(14) 0.0000(9) 0.0085(12) 0.0000(9)
S6 0.0123(13) 0.0103(13) 0.0122(14) -0.0002(9) 0.0084(12) -0.0005(9)
S7 0.0101(13) 0.0107(13) 0.0098(14) 0.0000(9) 0.0061(12) 0.0007(9)
S8 0.0136(13) 0.0095(13) 0.0113(14) -0.0013(9) 0.0087(12) -0.0007(9)
S9 0.0101(12) 0.0105(13) 0.0095(14) -0.0014(9) 0.0061(12) -0.0003(9)
S10 0.0087(17) 0.0080(18) 0.015(2) 0.000 0.0079(16) 0.000
Cl1 0.022(3) 0.024(3) 0.025(3) 0.000 0.016(3) 0.000

loop_
_atom_type_symbol
_atom_type_description
_atom_type_scat_dispersion_real
_atom_type_scat_dispersion_imag
_atom_type_scat_source
Cs Cs -0.3680 2.1192 'International Tables Vol C Tables 4.2.6.8 and 6.1.1.4'
Ho Ho -0.2175 4.6783 'International Tables Vol C Tables 4.2.6.8 and 6.1.1.4'
S S 0.1246 0.1234 'International Tables Vol C Tables 4.2.6.8 and 6.1.1.4'
Cl Cl 0.1484 0.1585 'International Tables Vol C Tables 4.2.6.8 and 6.1.1.4'

loop_
_geom_angle_atom_site_label_1
_geom_angle_atom_site_label_2
_geom_angle_atom_site_label_3
_geom_angle
_geom_angle_site_symmetry_1
_geom_angle_site_symmetry_3
Cl1 Cs1 S5 129.49(5) . 8
Cl1 Cs1 S4 123.85(6) . .
S5 Cs1 S4 106.66(8) 8 .
Cl1 Cs1 S6 128.04(6) . .
S5 Cs1 S6 68.21(6) 8 .
S4 Cs1 S6 68.24(6) . .
Cl1 Cs1 S3 128.35(5) . 7
S5 Cs1 S3 68.22(7) 8 7
S4 Cs1 S3 68.55(6) . 7
S6 Cs1 S3 103.51(6) . 7
Cl1 Cs1 S2 82.80(6) . 3
S5 Cs1 S2 63.49(6) 8 3
S4 Cs1 S2 129.84(8) . 3
S6 Cs1 S2 131.53(6) . 3
S3 Cs1 S2 62.20(7) 7 3
Cl1 Cs1 S7 82.61(5) . 2_656
S5 Cs1 S7 62.43(8) 8 2_656
S4 Cs1 S7 130.77(7) . 2_656
S6 Cs1 S7 63.24(5) . 2_656
S3 Cs1 S7 130.33(6) 7 2_656
S2 Cs1 S7 90.30(8) 3 2_656
Cl1 Cs1 S1 80.33(5) . .
S5 Cs1 S1 131.31(8) 8 .
S4 Cs1 S1 60.17(7) . .
S6 Cs1 S1 128.09(6) . .
S3 Cs1 S1 63.40(7) 7 .
S2 Cs1 S1 88.85(8) 3 .
S7 Cs1 S1 162.89(6) 2_656 .
Cl1 Cs1 S7 79.65(6) . .
S5 Cs1 S7 130.87(6) 8 .
S4 Cs1 S7 60.94(7) . .
S6 Cs1 S7 63.12(5) . .
S3 Cs1 S7 129.19(7) 7 .
S2 Cs1 S7 162.34(6) 3 .
S7 Cs1 S7 89.38(8) 2_656 .
S1 Cs1 S7 86.31(8) . .
Cl1 Cs1 Ho5 117.25(4) . 7
S5 Cs1 Ho5 102.44(7) 8 7
S4 Cs1 Ho5 37.24(5) . 7
S6 Cs1 Ho5 99.93(4) . 7
S3 Cs1 Ho5 39.29(5) 7 7
S2 Cs1 Ho5 94.15(7) 3 7
S7 Cs1 Ho5 160.03(4) 2_656 7
S1 Cs1 Ho5 36.93(4) . 7
S7 Cs1 Ho5 92.15(7) . 7
Cl1 Cs1 Ho2 116.62(4) . .
S5 Cs1 Ho2 102.59(6) 8 .
S4 Cs1 Ho2 37.36(5) . .
S6 Cs1 Ho2 39.17(5) . .
S3 Cs1 Ho2 100.47(4) 7 .
S2 Cs1 Ho2 160.31(5) 3 .
S7 Cs1 Ho2 95.23(6) 2_656 .
S1 Cs1 Ho2 91.26(6) . .
S7 Cs1 Ho2 37.00(4) . .
Ho5 Cs1 Ho2 74.58(4) 7 .
Cl1 Cs1 Ho4 120.12(4) . 7
S5 Cs1 Ho4 38.91(4) 8 7
S4 Cs1 Ho4 102.62(7) . 7
S6 Cs1 Ho4 101.60(4) . 7
S3 Cs1 Ho4 38.24(6) 7 7
S2 Cs1 Ho4 37.33(4) 3 7
S7 Cs1 Ho4 94.73(7) 2_656 7
S1 Cs1 Ho4 94.93(7) . 7
S7 Cs1 Ho4 160.15(4) . 7
Ho5 Cs1 Ho4 77.53(7) 7 7
Ho2 Cs1 Ho4 123.16(3) . 7
Cl1 Cs2 S9 131.68(6) . .
Cl1 Cs2 S9 131.68(6) . 6_565
S9 Cs2 S9 66.16(9) . 6_565
Cl1 Cs2 S8 126.96(5) . 4_556
S9 Cs2 S8 101.30(8) . 4_556
S9 Cs2 S8 66.05(8) 6_565 4_556
Cl1 Cs2 S8 126.96(5) . 7_556
S9 Cs2 S8 66.05(8) . 7_556
S9 Cs2 S8 101.30(8) 6_565 7_556
S8 Cs2 S8 66.92(9) 4_556 7_556
Cl1 Cs2 S1 83.17(6) . .
S9 Cs2 S1 64.72(7) . .
S9 Cs2 S1 64.72(7) 6_565 .
S8 Cs2 S1 130.22(6) 4_556 .
S8 Cs2 S1 130.22(6) 7_556 .
Cl1 Cs2 S7 81.92(4) . 6_565
S9 Cs2 S7 130.57(6) . 6_565
S9 Cs2 S7 64.55(6) 6_565 6_565
S8 Cs2 S7 61.31(6) 4_556 6_565
S8 Cs2 S7 127.66(6) 7_556 6_565
S1 Cs2 S7 90.92(4) . 6_565
Cl1 Cs2 S7 81.92(4) . .
S9 Cs2 S7 64.55(6) . .
S9 Cs2 S7 130.57(6) 6_565 .
S8 Cs2 S7 127.66(6) 4_556 .
S8 Cs2 S7 61.31(6) 7_556 .
S1 Cs2 S7 90.92(4) . .
S7 Cs2 S7 163.39(8) 6_565 .
Cl1 Cs2 S2 79.88(6) . 7_556
S9 Cs2 S2 128.22(6) . 7_556
S9 Cs2 S2 128.22(6) 6_565 7_556
S8 Cs2 S2 62.37(7) 4_556 7_556
S8 Cs2 S2 62.37(7) 7_556 7_556
S1 Cs2 S2 163.05(8) . 7_556
S7 Cs2 S2 86.72(4) 6_565 7_556
S7 Cs2 S2 86.72(4) . 7_556
Cl1 Cs2 Ho8 116.05(3) . 7_556
S9 Cs2 Ho8 99.55(6) . 7_556
S9 Cs2 Ho8 99.55(6) 6_565 7_556
S8 Cs2 Ho8 38.40(4) 4_556 7_556
S8 Cs2 Ho8 38.40(4) 7_556 7_556
S1 Cs2 Ho8 160.78(6) . 7_556
S7 Cs2 Ho8 91.84(4) 6_565 7_556
S7 Cs2 Ho8 91.84(4) . 7_556
S2 Cs2 Ho8 36.18(6) 7_556 7_556
Cl1 Cs2 Ho7 121.01(5) . .
S9 Cs2 Ho7 38.78(4) . .
S9 Cs2 Ho7 38.78(4) 6_565 .
S8 Cs2 Ho7 100.72(7) 4_556 .
S8 Cs2 Ho7 100.72(7) 7_556 .
S1 Cs2 Ho7 37.84(6) . .
S7 Cs2 Ho7 95.78(4) 6_565 .
S7 Cs2 Ho7 95.78(4) . .
S2 Cs2 Ho7 159.11(6) 7_556 .
Ho8 Cs2 Ho7 122.94(6) 7_556 .
Cl1 Cs2 Ho3 118.57(3) . .
S9 Cs2 Ho3 38.76(4) . .
S9 Cs2 Ho3 100.27(6) 6_565 .
S8 Cs2 Ho3 100.18(6) 4_556 .
S8 Cs2 Ho3 37.73(4) 7_556 .
S1 Cs2 Ho3 95.19(3) . .
S7 Cs2 Ho3 159.15(5) 6_565 .
S7 Cs2 Ho3 36.65(5) . .
S2 Cs2 Ho3 92.91(3) 7_556 .
Ho8 Cs2 Ho3 76.09(2) 7_556 .
Ho7 Cs2 Ho3 77.44(3) . .
S5 Ho1 S5 89.70(12) 2 .
S5 Ho1 S4 93.36(8) 2 .
S5 Ho1 S4 86.99(8) . .
S5 Ho1 S4 86.99(8) 2 2
S5 Ho1 S4 93.36(8) . 2
S4 Ho1 S4 179.52(11) . 2
S5 Ho1 S9 173.56(8) 2 .
S5 Ho1 S9 90.13(9) . .
S4 Ho1 S9 93.06(8) . .
S4 Ho1 S9 86.60(8) 2 .
S5 Ho1 S9 90.13(9) 2 2
S5 Ho1 S9 173.56(8) . 2
S4 Ho1 S9 86.60(8) . 2
S4 Ho1 S9 93.06(8) 2 2
S9 Ho1 S9 90.75(12) . 2
S5 Ho1 Ho7 135.15(6) 2 .
S5 Ho1 Ho7 135.15(6) . .
S4 Ho1 Ho7 89.76(6) . .
S4 Ho1 Ho7 89.76(6) 2 .
S9 Ho1 Ho7 45.38(6) . .
S9 Ho1 Ho7 45.38(6) 2 .
S5 Ho1 Ho5 93.18(7) 2 7
S5 Ho1 Ho5 129.31(6) . 7
S4 Ho1 Ho5 42.33(6) . 7
S4 Ho1 Ho5 137.33(7) 2 7
S9 Ho1 Ho5 91.90(7) . 7
S9 Ho1 Ho5 44.28(6) 2 7
Ho7 Ho1 Ho5 60.93(2) . 7
S5 Ho1 Ho5 129.31(6) 2 8_455
S5 Ho1 Ho5 93.18(7) . 8_455
S4 Ho1 Ho5 137.33(7) . 8_455
S4 Ho1 Ho5 42.33(6) 2 8_455
S9 Ho1 Ho5 44.28(6) . 8_455
S9 Ho1 Ho5 91.90(7) 2 8_455
Ho7 Ho1 Ho5 60.93(2) . 8_455
Ho5 Ho1 Ho5 121.85(4) 7 8_455
S5 Ho1 Ho2 44.52(6) 2 2
S5 Ho1 Ho2 93.10(6) . 2
S4 Ho1 Ho2 137.85(7) . 2
S4 Ho1 Ho2 42.48(6) 2 2
S9 Ho1 Ho2 129.08(6) . 2
S9 Ho1 Ho2 91.29(6) 2 2
Ho7 Ho1 Ho2 117.69(2) . 2
Ho5 Ho1 Ho2 122.84(5) 7 2
Ho5 Ho1 Ho2 84.79(5) 8_455 2
S5 Ho1 Ho2 93.10(6) 2 .
S5 Ho1 Ho2 44.52(6) . .
S4 Ho1 Ho2 42.48(6) . .
S4 Ho1 Ho2 137.85(7) 2 .
S9 Ho1 Ho2 91.29(6) . .
S9 Ho1 Ho2 129.08(6) 2 .
Ho7 Ho1 Ho2 117.69(2) . .
Ho5 Ho1 Ho2 84.79(5) 7 .
Ho5 Ho1 Ho2 122.84(5) 8_455 .
Ho2 Ho1 Ho2 124.62(4) 2 .
S5 Ho1 Ho3 134.19(6) 2 .
S5 Ho1 Ho3 44.70(6) . .
S4 Ho1 Ho3 88.94(6) . .
S4 Ho1 Ho3 91.06(6) 2 .
S9 Ho1 Ho3 45.45(6) . .
S9 Ho1 Ho3 135.65(6) 2 .
Ho7 Ho1 Ho3 90.553(11) . .
Ho5 Ho1 Ho3 117.41(4) 7 .
Ho5 Ho1 Ho3 63.20(4) 8_455 .
Ho2 Ho1 Ho3 119.75(2) 2 .
Ho2 Ho1 Ho3 59.66(2) . .
S4 Ho2 S7 95.47(10) . .
S4 Ho2 S5 88.26(8) . .
S7 Ho2 S5 88.93(7) . .
S4 Ho2 S6 97.33(8) . .
S7 Ho2 S6 96.94(8) . .
S5 Ho2 S6 171.44(7) . .
S4 Ho2 S3 93.78(10) . .
S7 Ho2 S3 168.95(8) . .
S5 Ho2 S3 85.32(7) . .
S6 Ho2 S3 87.84(7) . .
S4 Ho2 S8 176.19(8) . .
S7 Ho2 S8 86.75(9) . .
S5 Ho2 S8 88.69(7) . .
S6 Ho2 S8 85.45(7) . .
S3 Ho2 S8 83.70(9) . .
S4 Ho2 Ho3 90.85(8) . .
S7 Ho2 Ho3 43.78(6) . .
S5 Ho2 Ho3 45.21(6) . .
S6 Ho2 Ho3 140.60(6) . .
S3 Ho2 Ho3 130.15(6) . .
S8 Ho2 Ho3 88.61(7) . .
S4 Ho2 Ho1 44.13(6) . .
S7 Ho2 Ho1 92.09(6) . .
S5 Ho2 Ho1 44.14(6) . .
S6 Ho2 Ho1 141.21(6) . .
S3 Ho2 Ho1 90.34(6) . .
S8 Ho2 Ho1 132.83(6) . .
Ho3 Ho2 Ho1 60.51(1) . .
S4 Ho2 Ho5 91.05(8) . .
S7 Ho2 Ho5 141.31(6) . .
S5 Ho2 Ho5 129.44(6) . .
S6 Ho2 Ho5 44.37(6) . .
S3 Ho2 Ho5 44.28(6) . .
S8 Ho2 Ho5 89.13(7) . .
Ho3 Ho2 Ho5 174.246(16) . .
Ho1 Ho2 Ho5 117.93(5) . .
S4 Ho2 Ho3 138.24(7) . 7_556
S7 Ho2 Ho3 42.85(6) . 7_556
S5 Ho2 Ho3 88.40(6) . 7_556
S6 Ho2 Ho3 91.68(6) . 7_556
S3 Ho2 Ho3 127.36(6) . 7_556
S8 Ho2 Ho3 43.89(6) . 7_556
Ho3 Ho2 Ho3 58.83(4) . 7_556
Ho1 Ho2 Ho3 119.26(2) . 7_556
Ho5 Ho2 Ho3 122.10(4) . 7_556
S4 Ho2 Ho6 140.15(6) . .
S7 Ho2 Ho6 90.09(6) . .
S5 Ho2 Ho6 131.37(6) . .
S6 Ho2 Ho6 42.82(6) . .
S3 Ho2 Ho6 86.67(6) . .
S8 Ho2 Ho6 42.74(6) . .
Ho3 Ho2 Ho6 118.81(1) . .
Ho1 Ho2 Ho6 174.926(16) . .
Ho5 Ho2 Ho6 62.19(1) . .
Ho3 Ho2 Ho6 60.02(2) 7_556 .
S4 Ho2 Cs1 55.90(6) . .
S7 Ho2 Cs1 67.28(6) . .
S5 Ho2 Cs1 132.33(6) . .
S6 Ho2 Cs1 56.09(6) . .
S3 Ho2 Cs1 123.29(6) . .
S8 Ho2 Cs1 127.90(6) . .
Ho3 Ho2 Cs1 99.89(4) . .
Ho1 Ho2 Cs1 94.05(5) . .
Ho5 Ho2 Cs1 85.66(4) . .
Ho3 Ho2 Cs1 98.62(2) 7_556 .
Ho6 Ho2 Cs1 91.01(5) . .
S7 Ho3 S7 88.75(8) 7_556 .
S7 Ho3 S8 88.71(9) 7_556 7_556
S7 Ho3 S8 92.46(7) . 7_556
S7 Ho3 S5 91.63(9) 7_556 .
S7 Ho3 S5 88.36(7) . .
S8 Ho3 S5 179.12(7) 7_556 .
S7 Ho3 S6 92.61(8) 7_556 8_455
S7 Ho3 S6 177.71(7) . 8_455
S8 Ho3 S6 85.73(7) 7_556 8_455
S5 Ho3 S6 93.44(8) . 8_455
S7 Ho3 S9 175.87(7) 7_556 .
S7 Ho3 S9 95.32(8) . .
S8 Ho3 S9 91.81(9) 7_556 .
S5 Ho3 S9 87.80(9) . .
S6 Ho3 S9 83.34(8) 8_455 .
S7 Ho3 Ho3 44.41(6) 7_556 7_556
S7 Ho3 Ho3 44.34(6) . 7_556
S8 Ho3 Ho3 90.82(6) 7_556 7_556
S5 Ho3 Ho3 89.99(6) . 7_556
S6 Ho3 Ho3 136.99(6) 8_455 7_556
S9 Ho3 Ho3 139.66(6) . 7_556
S7 Ho3 Ho2 92.06(7) 7_556 .
S7 Ho3 Ho2 43.78(6) . .
S8 Ho3 Ho2 136.17(6) 7_556 .
S5 Ho3 Ho2 44.64(6) . .
S6 Ho3 Ho2 137.93(6) 8_455 .
S9 Ho3 Ho2 90.41(7) . .
Ho3 Ho3 Ho2 61.30(5) 7_556 .
S7 Ho3 Ho1 135.34(6) 7_556 .
S7 Ho3 Ho1 91.52(6) . .
S8 Ho3 Ho1 135.85(6) 7_556 .
S5 Ho3 Ho1 43.77(6) . .
S6 Ho3 Ho1 88.81(6) 8_455 .
S9 Ho3 Ho1 44.05(6) . .
Ho3 Ho3 Ho1 121.05(3) 7_556 .
Ho2 Ho3 Ho1 59.84(4) . .
S7 Ho3 Ho2 42.92(6) 7_556 7_556
S7 Ho3 Ho2 90.81(6) . 7_556
S8 Ho3 Ho2 45.79(6) 7_556 7_556
S5 Ho3 Ho2 134.55(6) . 7_556
S6 Ho3 Ho2 88.93(6) 8_455 7_556
S9 Ho3 Ho2 137.43(6) . 7_556
Ho3 Ho3 Ho2 59.87(2) 7_556 7_556
Ho2 Ho3 Ho2 121.17(4) . 7_556
Ho1 Ho3 Ho2 177.054(16) . 7_556
S7 Ho3 Ho6 90.30(7) 7_556 7_556
S7 Ho3 Ho6 135.22(6) . 7_556
S8 Ho3 Ho6 42.76(6) 7_556 7_556
S5 Ho3 Ho6 136.41(6) . 7_556
S6 Ho3 Ho6 42.98(6) 8_455 7_556
S9 Ho3 Ho6 87.30(7) . 7_556
Ho3 Ho3 Ho6 120.04(5) 7_556 7_556
Ho2 Ho3 Ho6 177.392(16) . 7_556
Ho1 Ho3 Ho6 118.91(4) . 7_556
Ho2 Ho3 Ho6 60.22(3) 7_556 7_556
S7 Ho3 Cs1 61.36(6) 7_556 8_455
S7 Ho3 Cs1 127.75(6) . 8_455
S8 Ho3 Cs1 125.44(6) 7_556 8_455
S5 Ho3 Cs1 54.12(6) . 8_455
S6 Ho3 Cs1 54.54(6) 8_455 8_455
S9 Ho3 Cs1 115.23(6) . 8_455
Ho3 Ho3 Cs1 95.36(5) 7_556 8_455
Ho2 Ho3 Cs1 92.34(4) . 8_455
Ho1 Ho3 Cs1 84.229(17) . 8_455
Ho2 Ho3 Cs1 92.919(17) 7_556 8_455
Ho6 Ho3 Cs1 89.77(5) 7_556 8_455
S2 Ho4 S2 88.13(12) 5 .
S2 Ho4 S3 88.40(9) 5 2
S2 Ho4 S3 91.98(9) . 2
S2 Ho4 S3 91.98(9) 5 .
S2 Ho4 S3 88.40(9) . .
S3 Ho4 S3 179.46(10) 2 .
S2 Ho4 S5 176.70(9) 5 .
S2 Ho4 S5 92.49(9) . .
S3 Ho4 S5 94.82(7) 2 .
S3 Ho4 S5 84.79(7) . .
S2 Ho4 S5 92.49(9) 5 2
S2 Ho4 S5 176.70(9) . 2
S3 Ho4 S5 84.79(7) 2 2
S3 Ho4 S5 94.82(7) . 2
S5 Ho4 S5 87.07(11) . 2
S2 Ho4 Ho8 43.35(8) 5 5
S2 Ho4 Ho8 90.20(7) . 5
S3 Ho4 Ho8 45.06(6) 2 5
S3 Ho4 Ho8 135.33(6) . 5
S5 Ho4 Ho8 139.86(6) . 5
S5 Ho4 Ho8 88.02(6) 2 5
S2 Ho4 Ho8 90.20(7) 5 .
S2 Ho4 Ho8 43.35(8) . .
S3 Ho4 Ho8 135.33(6) 2 .
S3 Ho4 Ho8 45.06(6) . .
S5 Ho4 Ho8 88.02(6) . .
S5 Ho4 Ho8 139.86(6) 2 .
Ho8 Ho4 Ho8 119.53(4) 5 .
S2 Ho4 Ho4 44.06(6) 5 5
S2 Ho4 Ho4 44.06(6) . 5
S3 Ho4 Ho4 90.27(5) 2 5
S3 Ho4 Ho4 90.27(5) . 5
S5 Ho4 Ho4 136.46(6) . 5
S5 Ho4 Ho4 136.46(6) 2 5
Ho8 Ho4 Ho4 59.77(2) 5 5
Ho8 Ho4 Ho4 59.77(2) . 5
S2 Ho4 Ho1 135.94(6) 5 .
S2 Ho4 Ho1 135.94(6) . .
S3 Ho4 Ho1 89.73(5) 2 .
S3 Ho4 Ho1 89.73(5) . .
S5 Ho4 Ho1 43.54(6) . .
S5 Ho4 Ho1 43.54(6) 2 .
Ho8 Ho4 Ho1 120.23(2) 5 .
Ho8 Ho4 Ho1 120.23(2) . .
Ho4 Ho4 Ho1 180.0 5 .
S2 Ho4 Cs1 128.61(8) 5 8_455
S2 Ho4 Cs1 61.39(8) . 8_455
S3 Ho4 Cs1 55.58(6) 2 8_455
S3 Ho4 Cs1 124.35(6) . 8_455
S5 Ho4 Cs1 54.30(6) . 8_455
S5 Ho4 Cs1 115.92(7) 2 8_455
Ho8 Ho4 Cs1 93.17(6) 5 8_455
Ho8 Ho4 Cs1 92.66(6) . 8_455
Ho4 Ho4 Cs1 95.797(13) 5 8_455
Ho1 Ho4 Cs1 84.203(13) . 8_455
S2 Ho4 Cs1 61.39(8) 5 7
S2 Ho4 Cs1 128.61(8) . 7
S3 Ho4 Cs1 124.35(6) 2 7
S3 Ho4 Cs1 55.58(6) . 7
S5 Ho4 Cs1 115.92(7) . 7
S5 Ho4 Cs1 54.30(6) 2 7
Ho8 Ho4 Cs1 92.66(6) 5 7
Ho8 Ho4 Cs1 93.17(6) . 7
Ho4 Ho4 Cs1 95.797(13) 5 7
Ho1 Ho4 Cs1 84.203(13) . 7
Cs1 Ho4 Cs1 168.41(3) 8_455 7
S4 Ho5 S1 93.93(10) 7 7
S4 Ho5 S9 88.87(8) 7 8
S1 Ho5 S9 88.23(9) 7 8
S4 Ho5 S3 98.84(8) 7 .
S1 Ho5 S3 97.40(9) 7 .
S9 Ho5 S3 170.08(8) 8 .
S4 Ho5 S6 93.45(10) 7 .
S1 Ho5 S6 170.23(9) 7 .
S9 Ho5 S6 85.51(8) 8 .
S3 Ho5 S6 87.79(8) . .
S4 Ho5 S10 176.74(8) 7 .
S1 Ho5 S10 88.46(9) 7 .
S9 Ho5 S10 88.99(9) 8 .
S3 Ho5 S10 83.02(9) . .
S6 Ho5 S10 83.93(9) . .
S4 Ho5 Ho1 44.30(7) 7 7
S1 Ho5 Ho1 90.75(8) 7 7
S9 Ho5 Ho1 44.58(6) 8 7
S3 Ho5 Ho1 142.88(6) . 7
S6 Ho5 Ho1 90.06(7) . 7
S10 Ho5 Ho1 133.56(8) . 7
S4 Ho5 Ho7 89.94(7) 7 3_545
S1 Ho5 Ho7 43.81(8) 7 3_545
S9 Ho5 Ho7 44.50(6) 8 3_545
S3 Ho5 Ho7 140.94(6) . 3_545
S6 Ho5 Ho7 129.84(6) . 3_545
S10 Ho5 Ho7 90.25(7) . 3_545
Ho1 Ho5 Ho7 59.45(4) 7 3_545
S4 Ho5 Ho2 91.88(8) 7 .
S1 Ho5 Ho2 141.76(8) 7 .
S9 Ho5 Ho2 129.68(6) 8 .
S3 Ho5 Ho2 44.38(5) . .
S6 Ho5 Ho2 44.21(6) . .
S10 Ho5 Ho2 87.60(8) . .
Ho1 Ho5 Ho2 118.64(4) 7 .
Ho7 Ho5 Ho2 173.880(15) 3_545 .
S4 Ho5 Ho5 135.73(7) 7 6
S1 Ho5 Ho5 41.80(6) 7 6
S9 Ho5 Ho5 89.41(5) 8 6
S3 Ho5 Ho5 89.38(5) . 6
S6 Ho5 Ho5 130.48(6) . 6
S10 Ho5 Ho5 46.70(6) . 6
Ho1 Ho5 Ho5 119.07(2) 7 6
Ho7 Ho5 Ho5 59.628(19) 3_545 6
Ho2 Ho5 Ho5 121.93(2) . 6
S4 Ho5 Cs1 56.18(7) 7 7
S1 Ho5 Cs1 66.43(8) 7 7
S9 Ho5 Cs1 132.81(7) 8 7
S3 Ho5 Cs1 57.11(7) . 7
S6 Ho5 Cs1 123.21(6) . 7
S10 Ho5 Cs1 126.96(7) . 7
Ho1 Ho5 Cs1 94.45(6) 7 7
Ho7 Ho5 Cs1 99.71(6) 3_545 7
Ho2 Ho5 Cs1 86.14(6) . 7
Ho5 Ho5 Cs1 95.360(12) 6 7
S8 Ho6 S8 176.65(10) 2_656 .
S8 Ho6 S6 89.24(7) 2_656 2_656
S8 Ho6 S6 88.49(7) . 2_656
S8 Ho6 S6 88.49(7) 2_656 .
S8 Ho6 S6 89.24(7) . .
S6 Ho6 S6 94.95(12) 2_656 .
S8 Ho6 S10 95.03(9) 2_656 .
S8 Ho6 S10 87.33(9) . .
S6 Ho6 S10 175.20(9) 2_656 .
S6 Ho6 S10 87.35(9) . .
S8 Ho6 S10 87.33(9) 2_656 5_656
S8 Ho6 S10 95.03(9) . 5_656
S6 Ho6 S10 87.35(9) 2_656 5_656
S6 Ho6 S10 175.20(9) . 5_656
S10 Ho6 S10 90.67(12) . 5_656
S8 Ho6 Ho6 91.68(5) 2_656 5_656
S8 Ho6 Ho6 91.68(5) . 5_656
S6 Ho6 Ho6 132.52(6) 2_656 5_656
S6 Ho6 Ho6 132.52(6) . 5_656
S10 Ho6 Ho6 45.34(6) . 5_656
S10 Ho6 Ho6 45.34(6) 5_656 5_656
S8 Ho6 Ho3 43.64(6) 2_656 8
S8 Ho6 Ho3 134.00(6) . 8
S6 Ho6 Ho3 92.26(7) 2_656 8
S6 Ho6 Ho3 44.86(6) . 8
S10 Ho6 Ho3 92.33(8) . 8
S10 Ho6 Ho3 130.95(8) 5_656 8
Ho6 Ho6 Ho3 119.68(2) 5_656 8
S8 Ho6 Ho3 134.00(6) 2_656 7_556
S8 Ho6 Ho3 43.64(6) . 7_556
S6 Ho6 Ho3 44.86(6) 2_656 7_556
S6 Ho6 Ho3 92.26(7) . 7_556
S10 Ho6 Ho3 130.95(8) . 7_556
S10 Ho6 Ho3 92.33(8) 5_656 7_556
Ho6 Ho6 Ho3 119.68(2) 5_656 7_556
Ho3 Ho6 Ho3 120.64(4) 8 7_556
S8 Ho6 Ho2 45.49(6) 2_656 2_656
S8 Ho6 Ho2 132.05(6) . 2_656
S6 Ho6 Ho2 43.87(6) 2_656 2_656
S6 Ho6 Ho2 89.89(6) . 2_656
S10 Ho6 Ho2 140.50(7) . 2_656
S10 Ho6 Ho2 88.86(7) 5_656 2_656
Ho6 Ho6 Ho2 122.32(2) 5_656 2_656
Ho3 Ho6 Ho2 59.76(5) 8 2_656
Ho3 Ho6 Ho2 88.52(6) 7_556 2_656
S8 Ho6 Ho2 132.05(6) 2_656 .
S8 Ho6 Ho2 45.49(6) . .
S6 Ho6 Ho2 89.89(6) 2_656 .
S6 Ho6 Ho2 43.87(6) . .
S10 Ho6 Ho2 88.86(7) . .
S10 Ho6 Ho2 140.50(7) 5_656 .
Ho6 Ho6 Ho2 122.32(2) 5_656 .
Ho3 Ho6 Ho2 88.52(6) 8 .
Ho3 Ho6 Ho2 59.76(5) 7_556 .
Ho2 Ho6 Ho2 115.35(4) 2_656 .
S8 Ho6 Ho8 139.11(6) 2_656 .
S8 Ho6 Ho8 43.35(6) . .
S6 Ho6 Ho8 131.56(6) 2_656 .
S6 Ho6 Ho8 90.07(6) . .
S10 Ho6 Ho8 44.09(7) . .
S10 Ho6 Ho8 91.55(7) 5_656 .
Ho6 Ho6 Ho8 60.55(2) 5_656 .
Ho3 Ho6 Ho8 122.77(5) 8 .
Ho3 Ho6 Ho8 86.88(5) 7_556 .
Ho2 Ho6 Ho8 175.395(14) 2_656 .
Ho2 Ho6 Ho8 61.90(4) . .
S1 Ho7 S1 180.00(15) . 5_565
S1 Ho7 S9 86.08(8) . 2
S1 Ho7 S9 93.92(8) 5_565 2
S1 Ho7 S9 93.92(8) . 6_565
S1 Ho7 S9 86.08(8) 5_565 6_565
S9 Ho7 S9 180.00(13) 2 6_565
S1 Ho7 S9 86.08(8) . 5_565
S1 Ho7 S9 93.92(8) 5_565 5_565
S9 Ho7 S9 90.60(11) 2 5_565
S9 Ho7 S9 89.40(11) 6_565 5_565
S1 Ho7 S9 93.92(8) . .
S1 Ho7 S9 86.08(8) 5_565 .
S9 Ho7 S9 89.40(11) 2 .
S9 Ho7 S9 90.60(11) 6_565 .
S9 Ho7 S9 180.00(7) 5_565 .
S1 Ho7 Ho1 90.0 . .
S1 Ho7 Ho1 90.0 5_565 .
S9 Ho7 Ho1 44.70(6) 2 .
S9 Ho7 Ho1 135.30(6) 6_565 .
S9 Ho7 Ho1 135.30(6) 5_565 .
S9 Ho7 Ho1 44.70(6) . .
S1 Ho7 Ho1 90.0 . 5_565
S1 Ho7 Ho1 90.0 5_565 5_565
S9 Ho7 Ho1 135.30(6) 2 5_565
S9 Ho7 Ho1 44.70(6) 6_565 5_565
S9 Ho7 Ho1 44.70(6) 5_565 5_565
S9 Ho7 Ho1 135.30(6) . 5_565
Ho1 Ho7 Ho1 180.0 . 5_565
S1 Ho7 Ho5 137.40(6) . 8_455
S1 Ho7 Ho5 42.60(6) 5_565 8_455
S9 Ho7 Ho5 90.34(7) 2 8_455
S9 Ho7 Ho5 89.66(7) 6_565 8_455
S9 Ho7 Ho5 136.45(6) 5_565 8_455
S9 Ho7 Ho5 43.55(6) . 8_455
Ho1 Ho7 Ho5 59.628(19) . 8_455
Ho1 Ho7 Ho5 120.372(19) 5_565 8_455
S1 Ho7 Ho5 42.60(6) . 7
S1 Ho7 Ho5 137.40(6) 5_565 7
S9 Ho7 Ho5 43.55(6) 2 7
S9 Ho7 Ho5 136.45(6) 6_565 7
S9 Ho7 Ho5 89.66(7) 5_565 7
S9 Ho7 Ho5 90.34(7) . 7
Ho1 Ho7 Ho5 59.628(19) . 7
Ho1 Ho7 Ho5 120.372(19) 5_565 7
Ho5 Ho7 Ho5 119.26(4) 8_455 7
S1 Ho7 Ho5 42.60(6) . 4
S1 Ho7 Ho5 137.40(6) 5_565 4
S9 Ho7 Ho5 89.66(7) 2 4
S9 Ho7 Ho5 90.34(7) 6_565 4
S9 Ho7 Ho5 43.55(6) 5_565 4
S9 Ho7 Ho5 136.45(6) . 4
Ho1 Ho7 Ho5 120.372(19) . 4
Ho1 Ho7 Ho5 59.628(19) 5_565 4
Ho5 Ho7 Ho5 180.000(11) 8_455 4
Ho5 Ho7 Ho5 60.74(4) 7 4
S1 Ho7 Ho5 137.40(6) . 3_455
S1 Ho7 Ho5 42.60(6) 5_565 3_455
S9 Ho7 Ho5 136.45(6) 2 3_455
S9 Ho7 Ho5 43.55(6) 6_565 3_455
S9 Ho7 Ho5 90.34(7) 5_565 3_455
S9 Ho7 Ho5 89.66(7) . 3_455
Ho1 Ho7 Ho5 120.372(19) . 3_455
Ho1 Ho7 Ho5 59.628(19) 5_565 3_455
Ho5 Ho7 Ho5 60.74(4) 8_455 3_455
Ho5 Ho7 Ho5 180.000(12) 7 3_455
Ho5 Ho7 Ho5 119.26(4) 4 3_455
S2 Ho8 S3 89.57(8) . 6
S2 Ho8 S3 89.57(8) . .
S3 Ho8 S3 91.47(12) 6 .
S2 Ho8 S8 97.75(8) . .
S3 Ho8 S8 172.15(8) 6 .
S3 Ho8 S8 85.78(9) . .
S2 Ho8 S8 97.75(8) . 6
S3 Ho8 S8 85.78(9) 6 6
S3 Ho8 S8 172.15(8) . 6
S8 Ho8 S8 95.99(11) . 6
S2 Ho8 S10 173.38(11) . .
S3 Ho8 S10 85.82(8) 6 .
S3 Ho8 S10 85.82(8) . .
S8 Ho8 S10 86.65(8) . .
S8 Ho8 S10 86.65(8) 6 .
S2 Ho8 Ho4 44.44(6) . 5
S3 Ho8 Ho4 45.12(6) 6 5
S3 Ho8 Ho4 90.89(7) . 5
S8 Ho8 Ho4 142.13(6) . 5
S8 Ho8 Ho4 92.35(6) 6 5
S10 Ho8 Ho4 130.78(7) . 5
S2 Ho8 Ho4 44.44(6) . .
S3 Ho8 Ho4 90.89(7) 6 .
S3 Ho8 Ho4 45.12(6) . .
S8 Ho8 Ho4 92.35(6) . .
S8 Ho8 Ho4 142.13(6) 6 .
S10 Ho8 Ho4 130.78(7) . .
Ho4 Ho8 Ho4 60.47(4) 5 .
S2 Ho8 Ho6 140.13(6) . .
S3 Ho8 Ho6 130.17(6) 6 .
S3 Ho8 Ho6 86.61(6) . .
S8 Ho8 Ho6 42.39(6) . .
S8 Ho8 Ho6 89.55(6) 6 .
S10 Ho8 Ho6 44.36(6) . .
Ho4 Ho8 Ho6 174.67(2) 5 .
Ho4 Ho8 Ho6 120.03(4) . .
S2 Ho8 Ho6 140.13(6) . 5_656
S3 Ho8 Ho6 86.61(6) 6 5_656
S3 Ho8 Ho6 130.17(6) . 5_656
S8 Ho8 Ho6 89.55(6) . 5_656
S8 Ho8 Ho6 42.39(6) 6 5_656
S10 Ho8 Ho6 44.36(6) . 5_656
Ho4 Ho8 Ho6 120.03(4) 5 5_656
Ho4 Ho8 Ho6 174.67(2) . 5_656
Ho6 Ho8 Ho6 58.90(4) . 5_656
S2 Ho8 Cs2 66.45(8) . 7_556
S3 Ho8 Cs2 129.55(6) 6 7_556
S3 Ho8 Cs2 129.55(6) . 7_556
S8 Ho8 Cs2 56.84(6) . 7_556
S8 Ho8 Cs2 56.84(6) 6 7_556
S10 Ho8 Cs2 120.17(8) . 7_556
Ho4 Ho8 Cs2 99.25(5) 5 7_556
Ho4 Ho8 Cs2 99.25(5) . 7_556
Ho6 Ho8 Cs2 85.96(5) . 7_556
Ho6 Ho8 Cs2 85.96(5) 5_656 7_556
Ho5 S1 Ho5 96.40(13) 7 4
Ho5 S1 Ho7 93.59(9) 7 .
Ho5 S1 Ho7 93.59(9) 4 .
Ho5 S1 Cs2 131.71(7) 7 .
Ho5 S1 Cs2 131.71(7) 4 .
Ho7 S1 Cs2 81.26(9) . .
Ho5 S1 Cs1 130.20(12) 7 6_565
Ho5 S1 Cs1 76.65(6) 4 6_565
Ho7 S1 Cs1 135.59(8) . 6_565
Cs2 S1 Cs1 74.53(6) . 6_565
Ho5 S1 Cs1 76.65(6) 7 .
Ho5 S1 Cs1 130.20(12) 4 .
Ho7 S1 Cs1 135.59(8) . .
Cs2 S1 Cs1 74.53(6) . .
Cs1 S1 Cs1 72.01(8) 6_565 .
Ho8 S2 Ho4 92.21(9) . 5
Ho8 S2 Ho4 92.21(9) . .
Ho4 S2 Ho4 91.87(12) 5 .
Ho8 S2 Cs1 130.75(8) . 3_445
Ho4 S2 Cs1 81.28(6) 5 3_445
Ho4 S2 Cs1 136.48(12) . 3_445
Ho8 S2 Cs1 130.75(8) . 8_455
Ho4 S2 Cs1 136.48(12) 5 8_455
Ho4 S2 Cs1 81.28(6) . 8_455
Cs1 S2 Cs1 75.18(8) 3_445 8_455
Ho8 S2 Cs2 77.38(8) . 7_556
Ho4 S2 Cs2 133.32(6) 5 7_556
Ho4 S2 Cs2 133.32(6) . 7_556
Cs1 S2 Cs2 72.80(7) 3_445 7_556
Cs1 S2 Cs2 72.80(7) 8_455 7_556
Ho8 S3 Ho4 89.82(8) . .
Ho8 S3 Ho5 97.57(8) . .
Ho4 S3 Ho5 169.74(11) . .
Ho8 S3 Ho2 96.01(10) . .
Ho4 S3 Ho2 94.97(8) . .
Ho5 S3 Ho2 91.34(8) . .
Ho8 S3 Cs1 140.94(9) . 7
Ho4 S3 Cs1 86.18(7) . 7
Ho5 S3 Cs1 83.60(7) . 7
Ho2 S3 Cs1 123.04(8) . 7
Ho5 S4 Ho2 172.96(12) 7 .
Ho5 S4 Ho1 93.38(8) 7 .
Ho2 S4 Ho1 93.39(9) . .
Ho5 S4 Cs1 86.58(8) 7 .
Ho2 S4 Cs1 86.74(7) . .
Ho1 S4 Cs1 145.19(11) . .
Ho1 S5 Ho2 91.34(8) . .
Ho1 S5 Ho3 91.53(9) . .
Ho2 S5 Ho3 90.15(7) . .
Ho1 S5 Ho4 91.61(9) . .
Ho2 S5 Ho4 94.69(8) . .
Ho3 S5 Ho4 174.16(11) . .
Ho1 S5 Cs1 125.17(9) . 8_455
Ho2 S5 Cs1 143.45(9) . 8_455
Ho3 S5 Cs1 87.38(8) . 8_455
Ho4 S5 Cs1 86.79(7) . 8_455
Ho6 S6 Ho2 93.30(8) . .
Ho6 S6 Ho5 96.90(9) . .
Ho2 S6 Ho5 91.42(8) . .
Ho6 S6 Ho3 92.17(7) . 8
Ho2 S6 Ho3 171.04(10) . 8
Ho5 S6 Ho3 94.96(8) . 8
Ho6 S6 Cs1 139.24(9) . .
Ho2 S6 Cs1 84.74(6) . .
Ho5 S6 Cs1 123.82(9) . .
Ho3 S6 Cs1 86.49(6) 8 .
Ho3 S7 Ho2 94.23(9) 7_556 .
Ho3 S7 Ho3 91.25(8) 7_556 .
Ho2 S7 Ho3 92.44(7) . .
Ho3 S7 Cs1 81.71(7) 7_556 2_656
Ho2 S7 Cs1 132.40(9) . 2_656
Ho3 S7 Cs1 134.84(9) . 2_656
Ho3 S7 Cs2 136.75(9) 7_556 .
Ho2 S7 Cs2 128.45(9) . .
Ho3 S7 Cs2 81.42(6) . .
Cs1 S7 Cs2 74.34(5) 2_656 .
Ho3 S7 Cs1 133.26(9) 7_556 .
Ho2 S7 Cs1 75.72(7) . .
Ho3 S7 Cs1 133.96(8) . .
Cs1 S7 Cs1 73.52(7) 2_656 .
Cs2 S7 Cs1 72.94(5) . .
Ho6 S8 Ho3 93.60(8) . 7_556
Ho6 S8 Ho8 94.26(8) . .
Ho3 S8 Ho8 170.70(11) 7_556 .
Ho6 S8 Ho2 91.77(8) . .
Ho3 S8 Ho2 90.32(9) 7_556 .
Ho8 S8 Ho2 94.41(9) . .
Ho6 S8 Cs2 126.41(8) . 7_556
Ho3 S8 Cs2 86.57(8) 7_556 7_556
Ho8 S8 Cs2 84.76(8) . 7_556
Ho2 S8 Cs2 141.80(9) . 7_556
Ho5 S9 Ho1 91.13(7) 8_455 .
Ho5 S9 Ho7 91.96(7) 8_455 .
Ho1 S9 Ho7 89.92(9) . .
Ho5 S9 Ho3 95.91(8) 8_455 .
Ho1 S9 Ho3 90.50(9) . .
Ho7 S9 Ho3 172.12(10) . .
Ho5 S9 Cs2 133.13(9) 8_455 .
Ho1 S9 Cs2 135.66(9) . .
Ho7 S9 Cs2 86.56(7) . .
Ho3 S9 Cs2 87.64(7) . .
Ho8 S10 Ho6 91.55(9) . .
Ho8 S10 Ho6 91.55(9) . 5_656
Ho6 S10 Ho6 89.33(12) . 5_656
Ho8 S10 Ho5 93.47(9) . 6
Ho6 S10 Ho5 174.82(14) . 6
Ho6 S10 Ho5 91.81(6) 5_656 6
Ho8 S10 Ho5 93.47(9) . .
Ho6 S10 Ho5 91.81(6) . .
Ho6 S10 Ho5 174.82(14) 5_656 .
Ho5 S10 Ho5 86.61(11) 6 .
Cs2 Cl1 Cs2 180.0 5_666 .
Cs2 Cl1 Cs1 89.49(2) 5_666 .
Cs2 Cl1 Cs1 90.51(2) . .
Cs2 Cl1 Cs1 90.51(2) 5_666 5_666
Cs2 Cl1 Cs1 89.49(2) . 5_666
Cs1 Cl1 Cs1 180.0 . 5_666
Cs2 Cl1 Cs1 90.51(2) 5_666 2_656
Cs2 Cl1 Cs1 89.49(2) . 2_656
Cs1 Cl1 Cs1 90.45(6) . 2_656
Cs1 Cl1 Cs1 89.55(6) 5_666 2_656
Cs2 Cl1 Cs1 89.49(2) 5_666 6_565
Cs2 Cl1 Cs1 90.51(2) . 6_565
Cs1 Cl1 Cs1 89.55(6) . 6_565
Cs1 Cl1 Cs1 90.45(6) 5_666 6_565
Cs1 Cl1 Cs1 180.0 2_656 6_565

loop_
_geom_bond_atom_site_label_1
_geom_bond_atom_site_label_2
_geom_bond_distance
_geom_bond_site_symmetry_2
Cs1 Cl1 3.3914(18) .
Cs1 S5 3.586(3) 8
Cs1 S4 3.590(3) .
Cs1 S6 3.608(3) .
Cs1 S3 3.645(4) 7
Cs1 S2 3.916(3) 3
Cs1 S7 3.921(3) 2_656
Cs2 Cl1 3.384(3) .
Cs2 S9 3.587(3) .
Cs2 S9 3.587(3) 6_565
Cs2 S8 3.685(3) 4_556
Cs2 S8 3.685(3) 7_556
Cs2 S1 3.880(5) .
Cs2 S7 3.973(3) 6_565
Cs2 S7 3.973(3) .
Ho1 S5 2.709(3) 2
Ho1 S5 2.709(3) .
Ho1 S4 2.712(3) .
Ho1 S4 2.712(3) 2
Ho1 S9 2.722(3) .
Ho1 S9 2.722(3) 2
Ho1 Ho7 3.870(2) .
Ho1 Ho5 3.8770(16) 7
Ho1 Ho5 3.8770(16) 8_455
Ho1 Ho2 3.8886(19) 2
Ho1 Ho2 3.8886(19) .
Ho1 Ho3 3.915(3) .
Ho2 S4 2.631(3) .
Ho2 S7 2.688(3) .
Ho2 S5 2.727(3) .
Ho2 S6 2.746(3) .
Ho2 S3 2.754(3) .
Ho2 S8 2.822(3) .
Ho2 Ho3 3.8815(16) .
Ho2 Ho5 3.9362(16) .
Ho2 Ho3 3.937(3) 7_556
Ho2 Ho6 3.9548(18) .
Ho3 S7 2.685(3) 7_556
Ho3 S7 2.688(3) .
Ho3 S8 2.729(3) 7_556
Ho3 S5 2.755(3) .
Ho3 S6 2.786(3) 8_455
Ho3 S9 2.790(3) .
Ho3 Ho3 3.8402(19) 7_556
Ho3 Ho2 3.937(3) 7_556
Ho3 Ho6 3.9471(16) 7_556
Ho4 S2 2.705(3) 5
Ho4 S2 2.705(3) .
Ho4 S3 2.735(3) 2
Ho4 S3 2.735(3) .
Ho4 S5 2.773(3) .
Ho4 S5 2.773(3) 2
Ho4 Ho8 3.8595(18) 5
Ho4 Ho8 3.8595(18) .
Ho4 Ho4 3.887(2) 5
Ho5 S4 2.615(3) 7
Ho5 S1 2.664(3) 7
Ho5 S9 2.707(3) 8
Ho5 S3 2.749(3) .
Ho5 S6 2.753(3) .
Ho5 S10 2.895(3) .
Ho5 Ho1 3.8770(16) 7
Ho5 Ho7 3.9275(16) 3_545
Ho5 Ho5 3.972(2) 6
Ho6 S8 2.685(3) 2_656
Ho6 S8 2.685(3) .
Ho6 S6 2.693(3) 2_656
Ho6 S6 2.693(3) .
Ho6 S10 2.778(3) .
Ho6 S10 2.778(3) 5_656
Ho6 Ho6 3.906(2) 5_656
Ho6 Ho3 3.9471(16) 8
Ho6 Ho3 3.9471(16) 7_556
Ho6 Ho2 3.9548(18) 2_656
Ho6 Ho8 3.972(2) .
Ho7 S1 2.724(4) .
Ho7 S1 2.724(4) 5_565
Ho7 S9 2.754(3) 2
Ho7 S9 2.754(3) 6_565
Ho7 S9 2.754(3) 5_565
Ho7 S9 2.754(3) .
Ho7 Ho1 3.870(2) 5_565
Ho7 Ho5 3.9275(16) 8_455
Ho7 Ho5 3.9275(16) 7
Ho7 Ho5 3.9275(16) 4
Ho7 Ho5 3.9275(16) 3_455
Ho8 S2 2.651(4) .
Ho8 S3 2.732(3) 6
Ho8 S3 2.732(3) .
Ho8 S8 2.734(3) .
Ho8 S8 2.734(3) 6
Ho8 S10 2.765(4) .
Ho8 Ho4 3.8595(18) 5
Ho8 Ho6 3.972(2) 5_656
S1 Ho5 2.664(3) 7
S1 Ho5 2.664(3) 4
S2 Ho4 2.705(3) 5
S2 Cs1 3.916(3) 3_445
S2 Cs1 3.916(3) 8_455
S3 Cs1 3.645(4) 7
S4 Ho5 2.615(3) 7
S5 Cs1 3.586(3) 8_455
S6 Ho3 2.786(3) 8
S7 Ho3 2.685(3) 7_556
S7 Cs1 3.921(3) 2_656
S8 Ho3 2.729(3) 7_556
S8 Cs2 3.685(3) 7_556
S9 Ho5 2.707(3) 8_455
S10 Ho6 2.778(3) 5_656
S10 Ho5 2.895(3) 6
Cl1 Cs2 3.384(3) 5_666
Cl1 Cs1 3.3914(18) 5_666
Cl1 Cs1 3.3914(18) 2_656
Cl1 Cs1 3.3914(18) 6_565
